data_2007895
loop_
_publ_author_name
'Gould, Robert O.'
'Guest, Martyn F.'
'Joswig, Jan-Ole'
'Palmer, Michael H.'
'Parsons, Simon'

_publ_section_title
;
 Ethyl 3-Hydroxybenzo[<i>b</i>]furan-2-carboxylate
;
_journal_issue 12
_journal_name_full 'Acta Crystallographica Section C'
_journal_page_first 1951
_journal_page_last 1954
_journal_paper_doi 10.1107/S0108270198010336
_journal_volume 54
_journal_year 1998
_chemical_formula_sum 'C11 H10 O4'
_chemical_formula_weight 206.19
_chemical_name_systematic
;
Ethyl 3-hydroxybenzofuran-2-carboxylate
;
_space_group_IT_number 14
_symmetry_cell_setting monoclinic
_symmetry_space_group_name_Hall '-P 2ybc'
_symmetry_space_group_name_H-M 'P 1 21/c 1'
_audit_creation_method SHELXL
_cell_angle_alpha 90.00
_cell_angle_beta 100.777(3)
_cell_angle_gamma 90.00
_cell_formula_units_Z 4
_cell_length_a 8.2441(3)
_cell_length_b 14.5329(5)
_cell_length_c 8.5294(3)
_cell_measurement_reflns_used 70
_cell_measurement_temperature 293(2)
_cell_measurement_theta_max 22
_cell_measurement_theta_min 20
_cell_volume 1003.89(6)
_computing_cell_refinement 'Stoe DIF4'
_computing_data_collection 'Stoe DIF4 (Stoe & Cie, 1990a)'
_computing_data_reduction 'Stoe REDU4 (Stoe & Cie, 1990b)'
_computing_molecular_graphics 'SHELXTL (Sheldrick, 1995)'
_computing_publication_material SHELXTL
_computing_structure_refinement 'SHELXL-93 (Sheldrick, 1993)'
_computing_structure_solution 'SHELXS-86 (Sheldrick, 1990)'
_diffrn_ambient_temperature 293(2)
_diffrn_measurement_device
;
Stoe Stadi-4
;
_diffrn_measurement_method
;
\w-\q scans with \w-half-width (1.2 + 0.15tan\q)\%
;
_diffrn_radiation_monochromator graphite
_diffrn_radiation_source 'fine-focus sealed tube'
_diffrn_radiation_type CuK\a
_diffrn_radiation_wavelength 1.54180
_diffrn_reflns_av_R_equivalents 0.0181
_diffrn_reflns_av_sigmaI/netI 0.0293
_diffrn_reflns_limit_h_max 9
_diffrn_reflns_limit_h_min -9
_diffrn_reflns_limit_k_max 16
_diffrn_reflns_limit_k_min -10
_diffrn_reflns_limit_l_max 9
_diffrn_reflns_limit_l_min -9
_diffrn_reflns_number 2162
_diffrn_reflns_theta_max 59.96
_diffrn_reflns_theta_min 5.46
_diffrn_standards_decay_% 10
_diffrn_standards_interval_time 60
_diffrn_standards_number 3
_exptl_absorpt_coefficient_mu 0.881
_exptl_absorpt_correction_type none
_exptl_crystal_colour colourless
_exptl_crystal_density_diffrn 1.364
_exptl_crystal_density_meas ?
_exptl_crystal_description block
_exptl_crystal_F_000 432
_exptl_crystal_size_max 0.39
_exptl_crystal_size_mid 0.16
_exptl_crystal_size_min 0.16
_refine_diff_density_max 0.223
_refine_diff_density_min -0.154
_refine_ls_extinction_coef 0.0024(8)
_refine_ls_extinction_method SHELXL
_refine_ls_goodness_of_fit_all 1.051
_refine_ls_goodness_of_fit_obs 1.118
_refine_ls_hydrogen_treatment 'refall or refxyz'
_refine_ls_matrix_type full
_refine_ls_number_parameters 168
_refine_ls_number_reflns 1460
_refine_ls_number_restraints 0
_refine_ls_restrained_S_all 1.051
_refine_ls_restrained_S_obs 1.118
_refine_ls_R_factor_all 0.0656
_refine_ls_R_factor_obs 0.0461
_refine_ls_shift/esd_max 0.000
_refine_ls_shift/esd_mean 0.000
_refine_ls_structure_factor_coef Fsqd
_refine_ls_weighting_details 'w = 1/[\s^2^(Fo^2^)+(0.0767P)^2^+0.1005P] where P=(Fo^2^+2Fc^2^)/3'
_refine_ls_weighting_scheme calc
_refine_ls_wR_factor_all 0.1281
_refine_ls_wR_factor_obs 0.1150
_reflns_number_observed 1084
_reflns_number_total 1460
_reflns_observed_criterion >2sigma(I)
_cod_data_source_file bm1279.cif
_cod_data_source_block mhp022
_cod_depositor_comments
;
The following automatic conversions were performed:
'_symmetry_cell_setting' value 'Monoclinic' changed to 'monoclinic'
according to '/home/saulius/struct/CIF-dictionaries/cif_core.dic'
dictionary named 'cif_core.dic' version 2.4.1 from 2010-06-29.

Automatic conversion script
Id: cif_fix_enum 1527 2010-12-29 10:47:43Z saulius 

The following automatic conversions were performed:

'_symmetry_cell_setting' value 'Monoclinic' changed to 'monoclinic'
according to /home/saulius/struct/CIF-dictionaries/cif_core.dic
dictionary named 'cif_core.dic' version 2.4.1 from
2010-06-29.

'_exptl_absorpt_correction_type' value 'None' changed to
'none' according to
/home/saulius/struct/CIF-dictionaries/cif_core.dic dictionary named
'cif_core.dic' version 2.4.1 from 2010-06-29.

Automatic conversion script
Id: cif_fix_values 1715 2011-07-08 13:25:40Z adriana 

The following automatic conversions were performed:

'_exptl_crystal_density_meas' value 'Not measured' was changed to '?'
- the value is perceived as not measured.

Automatic conversion script
Id: cif_fix_values 3008 2015-01-20 13:52:24Z robertas 

The following automatic conversions were performed:

'_refine_ls_weighting_scheme' value 'calc w =
1/[\s^2^(Fo^2^)+(0.0767P)^2^+0.1005P] where P=(Fo^2^+2Fc^2^)/3' was
changed to 'calc'. New tag '_refine_ls_weighting_details' was
created. The value of the new tag was set to 'w =
1/[\s^2^(Fo^2^)+(0.0767P)^2^+0.1005P] where P=(Fo^2^+2Fc^2^)/3'.

Automatic conversion script
Id: cif_fix_values 3143 2015-03-26 13:38:13Z robertas 
;
_cod_original_sg_symbol_H-M 'P 21/c'
_cod_database_code 2007895

loop_
_symmetry_equiv_pos_as_xyz
'x, y, z'
'-x, y+1/2, -z+1/2'
'-x, -y, -z'
'x, -y-1/2, z-1/2'

loop_
_atom_site_aniso_label
_atom_site_aniso_U_11
_atom_site_aniso_U_22
_atom_site_aniso_U_33
_atom_site_aniso_U_12
_atom_site_aniso_U_13
_atom_site_aniso_U_23
O(1) 0.0684(11) 0.0565(11) 0.0517(11) -0.0078(9) 0.0109(9) 0.0029(8)
C(2) 0.0574(15) 0.052(2) 0.0460(14) -0.0010(13) 0.0137(11) 0.0019(12)
C(3) 0.0510(14) 0.058(2) 0.0484(15) 0.0008(13) 0.0152(11) 0.0006(12)
O(3) 0.0673(12) 0.088(2) 0.0551(12) -0.0210(11) 0.0110(10) 0.0094(11)
C(3A) 0.0482(13) 0.054(2) 0.054(2) 0.0062(13) 0.0123(12) -0.0030(12)
C(4) 0.055(2) 0.066(2) 0.063(2) 0.0002(14) 0.0129(13) -0.0049(15)
C(5) 0.064(2) 0.078(2) 0.056(2) 0.007(2) 0.0019(14) -0.010(2)
C(6) 0.080(2) 0.077(2) 0.052(2) 0.013(2) 0.008(2) 0.001(2)
C(7) 0.079(2) 0.065(2) 0.057(2) 0.003(2) 0.0137(15) 0.0062(14)
C(7A) 0.0580(15) 0.0482(15) 0.053(2) 0.0041(13) 0.0103(12) -0.0021(12)
C(21) 0.059(2) 0.0470(15) 0.052(2) 0.0011(13) 0.0148(12) 0.0000(12)
O(21) 0.0824(14) 0.0759(14) 0.0531(12) -0.0107(11) 0.0176(10) 0.0079(10)
O(22) 0.0654(11) 0.0615(12) 0.0481(10) -0.0099(10) 0.0068(8) 0.0007(9)
C(23) 0.064(2) 0.071(2) 0.053(2) -0.003(2) 0.0034(13) -0.0089(15)
C(24) 0.089(2) 0.088(3) 0.092(3) -0.031(2) -0.007(2) 0.006(2)

loop_
_atom_site_label
_atom_site_fract_x
_atom_site_fract_y
_atom_site_fract_z
_atom_site_U_iso_or_equiv
_atom_site_thermal_displace_type
_atom_site_calc_flag
_atom_site_refinement_flags
_atom_site_occupancy
_atom_site_disorder_group
_atom_site_type_symbol
O(1) 1.0002(2) 0.84755(12) 0.4529(2) 0.0589(5) Uani d . 1 . O
C(2) 1.0250(3) 0.8918(2) 0.3146(3) 0.0513(6) Uani d . 1 . C
C(3) 1.1516(3) 0.9522(2) 0.3472(3) 0.0517(7) Uani d . 1 . C
O(3) 1.2133(3) 1.0090(2) 0.2482(2) 0.0701(6) Uani d . 1 . O
H(3) 1.147(5) 1.010(2) 0.154(4) 0.093(12) Uiso d . 1 . H
C(3A) 1.2149(3) 0.9477(2) 0.5149(3) 0.0514(7) Uani d . 1 . C
C(4) 1.3401(3) 0.9920(2) 0.6210(3) 0.0611(8) Uani d . 1 . C
H(4) 1.404(4) 1.038(2) 0.583(3) 0.073 Uiso d . 1 . H
C(5) 1.3614(4) 0.9694(2) 0.7794(4) 0.0674(8) Uani d . 1 . C
H(5) 1.451(4) 0.998(2) 0.852(4) 0.081 Uiso d . 1 . H
C(6) 1.2601(4) 0.9044(2) 0.8338(4) 0.0702(9) Uani d . 1 . C
H(6) 1.276(4) 0.890(2) 0.944(4) 0.084 Uiso d . 1 . H
C(7) 1.1362(4) 0.8604(2) 0.7323(3) 0.0665(8) Uani d . 1 . C
H(7) 1.067(4) 0.822(2) 0.771(4) 0.080 Uiso d . 1 . H
C(7A) 1.1174(3) 0.8827(2) 0.5726(3) 0.0529(7) Uani d . 1 . C
C(21) 0.9192(3) 0.8723(2) 0.1647(3) 0.0520(7) Uani d . 1 . C
O(21) 0.9392(2) 0.90908(15) 0.0421(2) 0.0698(6) Uani d . 1 . O
O(22) 0.7999(2) 0.81232(12) 0.1741(2) 0.0588(5) Uani d . 1 . O
C(23) 0.6855(4) 0.7913(2) 0.0272(3) 0.0639(8) Uani d . 1 . C
H(231) 0.632(4) 0.854(2) -0.019(4) 0.077 Uiso d . 1 . H
H(232) 0.745(4) 0.767(2) -0.042(4) 0.077 Uiso d . 1 . H
C(24) 0.5540(5) 0.7321(3) 0.0693(5) 0.0927(11) Uani d . 1 . C
H(241) 0.491(6) 0.767(3) 0.133(6) 0.139 Uiso d . 1 . H
H(242) 0.601(6) 0.677(3) 0.121(5) 0.139 Uiso d . 1 . H
H(243) 0.467(6) 0.715(3) -0.027(6) 0.139 Uiso d . 1 . H

loop_
_atom_type_symbol
_atom_type_description
_atom_type_scat_dispersion_real
_atom_type_scat_dispersion_imag
_atom_type_scat_source
C C 0.0181 0.0091 'International Tables Vol C Tables 4.2.6.8 and 6.1.1.4'
H H 0.0000 0.0000 'International Tables Vol C Tables 4.2.6.8 and 6.1.1.4'
O O 0.0492 0.0322 'International Tables Vol C Tables 4.2.6.8 and 6.1.1.4'

loop_
_geom_angle_atom_site_label_1
_geom_angle_atom_site_label_2
_geom_angle_atom_site_label_3
_geom_angle
C(7A) O(1) C(2) 105.4(2)
C(3) C(2) O(1) 110.9(2)
C(3) C(2) C(21) 128.9(2)
O(1) C(2) C(21) 120.2(2)
O(3) C(3) C(2) 129.5(2)
O(3) C(3) C(3A) 123.1(2)
C(2) C(3) C(3A) 107.4(2)
C(3) O(3) H(3) 110.(2)
C(7A) C(3A) C(4) 119.4(3)
C(7A) C(3A) C(3) 105.0(2)
C(4) C(3A) C(3) 135.6(3)
C(5) C(4) C(3A) 118.2(3)
C(5) C(4) H(4) 122.1(18)
C(3A) C(4) H(4) 119.7(18)
C(4) C(5) C(6) 121.0(3)
C(4) C(5) H(5) 118.2(18)
C(6) C(5) H(5) 120.7(18)
C(7) C(6) C(5) 121.9(3)
C(7) C(6) H(6) 118.(2)
C(5) C(6) H(6) 120.(2)
C(6) C(7) C(7A) 116.5(3)
C(6) C(7) H(7) 120.(2)
C(7A) C(7) H(7) 123.(2)
O(1) C(7A) C(7) 125.6(3)
O(1) C(7A) C(3A) 111.4(2)
C(7) C(7A) C(3A) 122.9(3)
O(21) C(21) O(22) 124.2(2)
O(21) C(21) C(2) 121.6(2)
O(22) C(21) C(2) 114.2(2)
C(21) O(22) C(23) 117.1(2)
O(22) C(23) C(24) 107.4(3)
O(22) C(23) H(231) 107.4(16)
C(24) C(23) H(231) 108.2(17)
O(22) C(23) H(232) 107.3(19)
C(24) C(23) H(232) 116.(2)
H(231) C(23) H(232) 110.(3)
C(23) C(24) H(241) 110.(3)
C(23) C(24) H(242) 110.(3)
H(241) C(24) H(242) 113.(4)
C(23) C(24) H(243) 113.(3)
H(241) C(24) H(243) 102.(3)
H(242) C(24) H(243) 109.(4)

loop_
_geom_bond_atom_site_label_1
_geom_bond_atom_site_label_2
_geom_bond_site_symmetry_2
_geom_bond_distance
_geom_bond_publ_flag
O(1) C(7A) . 1.367(3) ?
O(1) C(2) . 1.392(3) ?
C(2) C(3) . 1.353(4) ?
C(2) C(21) . 1.435(4) ?
C(3) O(3) . 1.346(3) ?
C(3) C(3A) . 1.430(4) ?
O(3) H(3) . 0.88(4) ?
C(3A) C(7A) . 1.389(4) ?
C(3A) C(4) . 1.396(4) ?
C(4) C(5) . 1.369(4) ?
C(4) H(4) . 0.95(3) ?
C(5) C(6) . 1.396(5) ?
C(5) H(5) . 0.97(3) ?
C(6) C(7) . 1.368(5) ?
C(6) H(6) . 0.94(3) ?
C(7) C(7A) . 1.381(4) ?
C(7) H(7) . 0.91(3) ?
C(21) O(21) . 1.213(3) ?
C(21) O(22) . 1.328(3) ?
O(22) C(23) . 1.453(3) ?
C(23) C(24) . 1.480(5) ?
C(23) H(231) . 1.05(3) ?
C(23) H(232) . 0.91(3) ?
C(24) H(241) . 0.96(5) ?
C(24) H(242) . 0.96(5) ?
C(24) H(243) . 1.01(5) ?

loop_
_cod_related_entry_id
_cod_related_entry_database
_cod_related_entry_code
1 ChemSpider 21136748
